data_7217890
loop_
_publ_author_name
'Masternak, Joanna'
'Barszcz, Barbara'
'Sawka-Dobrowolska, Wanda'
'Wietrzyk, Joanna'
'Jezierska, Julia'
'Milczarek, Magalena'

_publ_section_title
;
 An efficient process to directly convert
 1-hydroxymethyl-3,5-dimethylpyrazole to Cd(II) complexes via C-N bond
 creation: cytotoxicity and factors controlling the structures
;
_journal_name_full 'RSC Adv.'
_journal_paper_doi 10.1039/C4RA07960D
_journal_year 2014
_chemical_formula_moiety 'C18 H27 Br2 Cd N7'
_chemical_formula_sum 'C18 H27 Br2 Cd N7'
_chemical_formula_weight 613.69
_chemical_name_common 'C18 H27 N7 Cd, Br2'
_chemical_name_systematic
;
 tris(3,5-dimethylpyrazol-1-ylmethyl)amine-bis(bromide)cadmium(II)
;
_space_group_IT_number 14
_symmetry_cell_setting monoclinic
_symmetry_space_group_name_Hall '-P 2yn'
_symmetry_space_group_name_H-M 'P 1 21/n 1'
_atom_sites_solution_hydrogens geom
_atom_sites_solution_primary direct
_atom_sites_solution_secondary difmap
_audit_creation_method SHELXL-97
_cell_angle_alpha 90.00
_cell_angle_beta 97.550(2)
_cell_angle_gamma 90.00
_cell_formula_units_Z 4
_cell_length_a 13.5407(3)
_cell_length_b 11.2858(2)
_cell_length_c 14.6968(3)
_cell_measurement_reflns_used 5110
_cell_measurement_temperature 100(2)
_cell_measurement_theta_max 25.50
_cell_measurement_theta_min 2.80
_cell_volume 2226.46(8)
_computing_cell_refinement
;
 CrysAlis RED, Oxford Diffraction Ltd., version 1.171.13.66
;
_computing_data_collection
;
 CrysAlis CCD, Oxford Diffraction Ltd., version 1.171.13.66
;
_computing_data_reduction
;
 CrysAlis RED, Oxford Diffraction Ltd., version 1.171.13.66
;
_computing_publication_material 'SHELXL-97 (Sheldrick, 1997)'
_computing_structure_refinement 'SHELXL-97 (Sheldrick, 1997)'
_computing_structure_solution 'SHELXS-97 (Sheldrick, 1990)'
_diffrn_ambient_temperature 100(2)
_diffrn_measured_fraction_theta_full 0.999
_diffrn_measured_fraction_theta_max 0.999
_diffrn_measurement_device_type 'KM4 CCD kappa-geometry diffractometer'
_diffrn_measurement_method w
_diffrn_radiation_monochromator graphite
_diffrn_radiation_source 'fine-focus sealed tube'
_diffrn_radiation_type MoK\a
_diffrn_radiation_wavelength 0.71073
_diffrn_reflns_av_R_equivalents 0.0217
_diffrn_reflns_av_sigmaI/netI 0.0329
_diffrn_reflns_limit_h_max 14
_diffrn_reflns_limit_h_min -17
_diffrn_reflns_limit_k_max 13
_diffrn_reflns_limit_k_min -14
_diffrn_reflns_limit_l_max 18
_diffrn_reflns_limit_l_min -12
_diffrn_reflns_number 10219
_diffrn_reflns_theta_full 27.50
_diffrn_reflns_theta_max 27.50
_diffrn_reflns_theta_min 2.80
_exptl_absorpt_coefficient_mu 4.589
_exptl_absorpt_correction_T_max 0.759
_exptl_absorpt_correction_T_min 0.649
_exptl_absorpt_correction_type analytical
_exptl_absorpt_process_details
;
 CrysAlis RED, Oxford Diffraction Ltd., version 1.171.13.66
 Analytical numeric absorption correction using multifaceted
 crystal model based on expresion derived by R.C. Clark & J.S.Reid
 Acta Cryst. A51, 1995, 887-897.
;
_exptl_crystal_colour colourless
_exptl_crystal_density_diffrn 1.831
_exptl_crystal_density_method 'not measured'
_exptl_crystal_description plate
_exptl_crystal_F_000 1208
_exptl_crystal_size_max 0.12
_exptl_crystal_size_mid 0.11
_exptl_crystal_size_min 0.08
_refine_diff_density_max 0.421
_refine_diff_density_min -0.401
_refine_diff_density_rms 0.085
_refine_ls_extinction_method none
_refine_ls_goodness_of_fit_ref 1.003
_refine_ls_matrix_type full
_refine_ls_number_parameters 259
_refine_ls_number_reflns 5110
_refine_ls_number_restraints 0
_refine_ls_restrained_S_all 1.003
_refine_ls_R_factor_all 0.0314
_refine_ls_R_factor_gt 0.0237
_refine_ls_shift/su_max 0.001
_refine_ls_shift/su_mean 0.000
_refine_ls_structure_factor_coef Fsqd
_refine_ls_weighting_details 'calc w=1/[\s^2^(Fo^2^)+(0.0235P)^2^+0.5239P] where P=(Fo^2^+2Fc^2^)/3'
_refine_ls_weighting_scheme calc
_refine_ls_wR_factor_gt 0.0509
_refine_ls_wR_factor_ref 0.0532
_reflns_number_gt 4263
_reflns_number_total 5110
_reflns_threshold_expression >2sigma(I)
_cod_data_source_file c4ra07960d1.cif
_cod_data_source_block 2
_cod_original_sg_symbol_H-M P21/n
_cod_database_code 7217890

loop_
_symmetry_equiv_pos_as_xyz
'x, y, z'
'-x+1/2, y+1/2, -z+1/2'
'-x, -y, -z'
'x-1/2, -y-1/2, z-1/2'

loop_
_atom_site_label
_atom_site_type_symbol
_atom_site_fract_x
_atom_site_fract_y
_atom_site_fract_z
_atom_site_U_iso_or_equiv
_atom_site_adp_type
_atom_site_occupancy
_atom_site_symmetry_multiplicity
_atom_site_calc_flag
_atom_site_refinement_flags
Cd Cd 0.443433(13) 0.243323(15) 0.235475(11) 0.01348(5) Uani 1 1 d .
Br1 Br 0.35081(2) 0.22865(2) 0.390502(16) 0.01826(7) Uani 1 1 d .
Br2 Br 0.54087(2) 0.04621(2) 0.235931(17) 0.02202(7) Uani 1 1 d .
N1 N 0.28928(15) 0.22531(16) 0.14534(13) 0.0140(4) Uani 1 1 d .
N2 N 0.22909(14) 0.32326(17) 0.14240(12) 0.0133(4) Uani 1 1 d .
C3 C 0.15465(17) 0.3173(2) 0.07130(15) 0.0132(5) Uani 1 1 d .
C4 C 0.16698(18) 0.2118(2) 0.02737(16) 0.0160(5) Uani 1 1 d .
H4 H 0.1267 0.1819 -0.0236 0.019 Uiso 1 1 calc R
C5 C 0.25213(18) 0.1580(2) 0.07431(15) 0.0149(5) Uani 1 1 d .
C13 C 0.07889(18) 0.4119(2) 0.04986(16) 0.0184(5) Uani 1 1 d .
H31 H 0.0432 0.4233 0.1015 0.028 Uiso 1 1 calc R
H32 H 0.0331 0.3892 -0.0027 0.028 Uiso 1 1 calc R
H33 H 0.1114 0.4845 0.0370 0.028 Uiso 1 1 calc R
C15 C 0.30182(19) 0.0454(2) 0.05306(16) 0.0188(5) Uani 1 1 d .
H51 H 0.3316 0.0550 -0.0023 0.028 Uiso 1 1 calc R
H52 H 0.2534 -0.0171 0.0449 0.028 Uiso 1 1 calc R
H53 H 0.3524 0.0259 0.1028 0.028 Uiso 1 1 calc R
N3 N 0.35819(14) 0.44907(16) 0.21185(12) 0.0121(4) Uani 1 1 d .
N21 N 0.47204(15) 0.33726(18) 0.08205(13) 0.0175(4) Uani 1 1 d .
N22 N 0.40197(15) 0.42337(17) 0.05957(12) 0.0153(4) Uani 1 1 d .
C23 C 0.36773(18) 0.4252(2) -0.03166(15) 0.0168(5) Uani 1 1 d .
C24 C 0.41764(19) 0.3350(2) -0.06939(16) 0.0197(5) Uani 1 1 d .
H24 H 0.4105 0.3130 -0.1309 0.024 Uiso 1 1 calc R
C25 C 0.48088(19) 0.2832(2) 0.00213(16) 0.0180(5) Uani 1 1 d .
C32 C 0.29390(19) 0.5128(2) -0.07529(17) 0.0241(6) Uani 1 1 d .
H321 H 0.2479 0.5327 -0.0332 0.036 Uiso 1 1 calc R
H322 H 0.2582 0.4792 -0.1300 0.036 Uiso 1 1 calc R
H323 H 0.3280 0.5831 -0.0908 0.036 Uiso 1 1 calc R
C52 C 0.5521(2) 0.1836(2) -0.00285(18) 0.0268(6) Uani 1 1 d .
H521 H 0.6124 0.2133 -0.0222 0.040 Uiso 1 1 calc R
H522 H 0.5229 0.1257 -0.0461 0.040 Uiso 1 1 calc R
H523 H 0.5668 0.1477 0.0566 0.040 Uiso 1 1 calc R
N31 N 0.55011(15) 0.39335(17) 0.29387(13) 0.0139(4) Uani 1 1 d .
N32 N 0.50812(14) 0.50189(17) 0.30548(12) 0.0141(4) Uani 1 1 d .
C33 C 0.57831(19) 0.5875(2) 0.32232(15) 0.0161(5) Uani 1 1 d .
C34 C 0.66899(18) 0.5324(2) 0.32135(15) 0.0174(5) Uani 1 1 d .
H34 H 0.7315 0.5678 0.3310 0.021 Uiso 1 1 calc R
C35 C 0.64824(18) 0.4125(2) 0.30290(15) 0.0155(5) Uani 1 1 d .
C36 C 0.5552(2) 0.7137(2) 0.33984(18) 0.0221(6) Uani 1 1 d .
H361 H 0.5072 0.7426 0.2910 0.033 Uiso 1 1 calc R
H362 H 0.6150 0.7599 0.3427 0.033 Uiso 1 1 calc R
H363 H 0.5286 0.7199 0.3970 0.033 Uiso 1 1 calc R
C53 C 0.71913(19) 0.3141(2) 0.29293(17) 0.0223(6) Uani 1 1 d .
H531 H 0.7325 0.2720 0.3500 0.034 Uiso 1 1 calc R
H532 H 0.7802 0.3459 0.2767 0.034 Uiso 1 1 calc R
H533 H 0.6905 0.2609 0.2457 0.034 Uiso 1 1 calc R
C41 C 0.38234(19) 0.5084(2) 0.12917(15) 0.0159(5) Uani 1 1 d .
H411 H 0.3272 0.5589 0.1048 0.019 Uiso 1 1 calc R
H412 H 0.4405 0.5581 0.1448 0.019 Uiso 1 1 calc R
C42 C 0.25244(17) 0.4187(2) 0.20884(15) 0.0141(5) Uani 1 1 d .
H41 H 0.2389 0.3933 0.2690 0.017 Uiso 1 1 calc R
H42 H 0.2115 0.4875 0.1909 0.017 Uiso 1 1 calc R
C43 C 0.39960(17) 0.5114(2) 0.29535(15) 0.0143(5) Uani 1 1 d .
H431 H 0.3799 0.5941 0.2914 0.017 Uiso 1 1 calc R
H432 H 0.3746 0.4766 0.3482 0.017 Uiso 1 1 calc R

loop_
_atom_site_aniso_label
_atom_site_aniso_U_11
_atom_site_aniso_U_22
_atom_site_aniso_U_33
_atom_site_aniso_U_23
_atom_site_aniso_U_13
_atom_site_aniso_U_12
Cd 0.01260(10) 0.01128(9) 0.01614(9) 0.00010(6) 0.00040(7) 0.00210(7)
Br1 0.02289(15) 0.01542(13) 0.01703(12) 0.00335(9) 0.00464(10) 0.00177(11)
Br2 0.02198(15) 0.01540(13) 0.02849(14) 0.00140(9) 0.00262(10) 0.00803(11)
N1 0.0134(11) 0.0120(10) 0.0167(10) -0.0013(7) 0.0027(8) 0.0025(9)
N2 0.0123(11) 0.0108(10) 0.0165(10) -0.0019(7) 0.0002(8) 0.0033(8)
C3 0.0106(12) 0.0140(12) 0.0150(12) 0.0017(9) 0.0011(9) -0.0027(10)
C4 0.0147(13) 0.0195(13) 0.0138(12) -0.0021(9) 0.0013(9) -0.0017(11)
C5 0.0161(13) 0.0140(12) 0.0159(12) -0.0005(9) 0.0072(9) -0.0018(11)
C13 0.0164(13) 0.0154(13) 0.0220(13) 0.0005(9) -0.0026(10) -0.0005(11)
C15 0.0195(14) 0.0167(13) 0.0205(13) -0.0040(9) 0.0043(10) 0.0023(11)
N3 0.0119(10) 0.0125(10) 0.0118(9) -0.0010(7) 0.0015(7) 0.0006(8)
N21 0.0194(12) 0.0152(11) 0.0188(11) 0.0001(8) 0.0061(8) 0.0044(9)
N22 0.0174(11) 0.0146(10) 0.0140(10) 0.0012(8) 0.0029(8) 0.0024(9)
C23 0.0149(13) 0.0227(13) 0.0129(11) 0.0017(9) 0.0014(9) -0.0070(11)
C24 0.0194(14) 0.0248(14) 0.0162(12) -0.0043(10) 0.0068(10) -0.0094(12)
C25 0.0186(14) 0.0177(13) 0.0196(13) -0.0042(9) 0.0100(10) -0.0051(11)
C32 0.0212(14) 0.0332(16) 0.0172(13) 0.0051(11) -0.0009(10) -0.0012(13)
C52 0.0285(16) 0.0228(14) 0.0314(15) -0.0059(11) 0.0130(12) 0.0015(13)
N31 0.0133(11) 0.0121(10) 0.0161(10) 0.0015(8) 0.0008(8) 0.0021(9)
N32 0.0127(11) 0.0132(10) 0.0165(10) -0.0033(7) 0.0018(8) 0.0021(9)
C33 0.0173(13) 0.0177(12) 0.0135(11) -0.0018(9) 0.0026(9) -0.0037(11)
C34 0.0125(13) 0.0224(13) 0.0170(12) 0.0001(9) 0.0005(9) -0.0031(11)
C35 0.0129(13) 0.0213(13) 0.0124(11) 0.0041(9) 0.0020(9) 0.0008(11)
C36 0.0183(14) 0.0197(13) 0.0287(14) -0.0066(10) 0.0045(11) -0.0040(11)
C53 0.0164(14) 0.0240(14) 0.0270(14) 0.0042(11) 0.0045(11) 0.0059(12)
C41 0.0187(13) 0.0146(12) 0.0143(11) 0.0019(9) 0.0024(9) 0.0020(11)
C42 0.0119(12) 0.0152(12) 0.0154(11) -0.0022(9) 0.0025(9) 0.0011(10)
C43 0.0124(12) 0.0142(12) 0.0163(12) -0.0014(9) 0.0020(9) 0.0027(10)

loop_
_atom_type_symbol
_atom_type_description
_atom_type_scat_dispersion_real
_atom_type_scat_dispersion_imag
_atom_type_scat_source
C C 0.0033 0.0016 'International Tables Vol C Tables 4.2.6.8 and 6.1.1.4'
H H 0.0000 0.0000 'International Tables Vol C Tables 4.2.6.8 and 6.1.1.4'
N N 0.0061 0.0033 'International Tables Vol C Tables 4.2.6.8 and 6.1.1.4'
Cd Cd -0.8075 1.2024 'International Tables Vol C Tables 4.2.6.8 and 6.1.1.4'
Br Br -0.2901 2.4595 'International Tables Vol C Tables 4.2.6.8 and 6.1.1.4'

loop_
_geom_angle_atom_site_label_1
_geom_angle_atom_site_label_2
_geom_angle_atom_site_label_3
_geom_angle
N31 Cd N1 138.00(7)
N31 Cd N21 82.23(6)
N1 Cd N21 76.34(7)
N31 Cd Br2 109.56(5)
N1 Cd Br2 110.19(5)
N21 Cd Br2 102.81(4)
N31 Cd N3 68.92(6)
N1 Cd N3 69.67(6)
N21 Cd N3 68.21(6)
Br2 Cd N3 170.94(4)
N31 Cd Br1 93.85(5)
N1 Cd Br1 89.64(5)
N21 Cd Br1 153.10(4)
Br2 Cd Br1 103.558(9)
N3 Cd Br1 85.49(4)
C5 N1 N2 105.82(19)
C5 N1 Cd 135.39(16)
N2 N1 Cd 115.61(14)
C3 N2 N1 111.28(18)
C3 N2 C42 128.8(2)
N1 N2 C42 119.88(18)
N2 C3 C4 106.4(2)
N2 C3 C13 123.4(2)
C4 C3 C13 130.2(2)
C3 C4 C5 106.6(2)
C3 C4 H4 126.7
C5 C4 H4 126.7
N1 C5 C4 109.9(2)
N1 C5 C15 121.0(2)
C4 C5 C15 129.1(2)
C3 C13 H31 109.5
C3 C13 H32 109.5
H31 C13 H32 109.5
C3 C13 H33 109.5
H31 C13 H33 109.5
H32 C13 H33 109.5
C5 C15 H51 109.5
C5 C15 H52 109.5
H51 C15 H52 109.5
C5 C15 H53 109.5
H51 C15 H53 109.5
H52 C15 H53 109.5
C41 N3 C43 112.01(18)
C41 N3 C42 113.96(18)
C43 N3 C42 113.77(17)
C41 N3 Cd 112.13(13)
C43 N3 Cd 101.74(13)
C42 N3 Cd 102.13(13)
C25 N21 N22 104.50(19)
C25 N21 Cd 128.44(16)
N22 N21 Cd 109.01(12)
C23 N22 N21 112.64(18)
C23 N22 C41 127.9(2)
N21 N22 C41 118.98(18)
N22 C23 C24 105.3(2)
N22 C23 C32 123.9(2)
C24 C23 C32 130.8(2)
C23 C24 C25 107.0(2)
C23 C24 H24 126.5
C25 C24 H24 126.5
N21 C25 C24 110.6(2)
N21 C25 C52 121.3(2)
C24 C25 C52 128.1(2)
C23 C32 H321 109.5
C23 C32 H322 109.5
H321 C32 H322 109.5
C23 C32 H323 109.5
H321 C32 H323 109.5
H322 C32 H323 109.5
C25 C52 H521 109.5
C25 C52 H522 109.5
H521 C52 H522 109.5
C25 C52 H523 109.5
H521 C52 H523 109.5
H522 C52 H523 109.5
C35 N31 N32 105.48(19)
C35 N31 Cd 135.96(16)
N32 N31 Cd 116.79(14)
C33 N32 N31 111.57(19)
C33 N32 C43 129.6(2)
N31 N32 C43 118.76(19)
N32 C33 C34 106.3(2)
N32 C33 C36 123.8(2)
C34 C33 C36 129.9(2)
C33 C34 C35 106.3(2)
C33 C34 H34 126.8
C35 C34 H34 126.8
N31 C35 C34 110.3(2)
N31 C35 C53 121.1(2)
C34 C35 C53 128.6(2)
C33 C36 H361 109.5
C33 C36 H362 109.5
H361 C36 H362 109.5
C33 C36 H363 109.5
H361 C36 H363 109.5
H362 C36 H363 109.5
C35 C53 H531 109.5
C35 C53 H532 109.5
H531 C53 H532 109.5
C35 C53 H533 109.5
H531 C53 H533 109.5
H532 C53 H533 109.5
N22 C41 N3 111.40(18)
N22 C41 H411 109.3
N3 C41 H411 109.3
N22 C41 H412 109.3
N3 C41 H412 109.3
H411 C41 H412 108.0
N2 C42 N3 108.49(17)
N2 C42 H41 110.0
N3 C42 H41 110.0
N2 C42 H42 110.0
N3 C42 H42 110.0
H41 C42 H42 108.4
N32 C43 N3 108.66(17)
N32 C43 H431 110.0
N3 C43 H431 110.0
N32 C43 H432 110.0
N3 C43 H432 110.0
H431 C43 H432 108.3

loop_
_geom_bond_atom_site_label_1
_geom_bond_atom_site_label_2
_geom_bond_distance
Cd N31 2.316(2)
Cd N1 2.329(2)
Cd N21 2.5666(19)
Cd Br2 2.5860(3)
Cd N3 2.5961(19)
Cd Br1 2.7463(3)
N1 C5 1.335(3)
N1 N2 1.371(3)
N2 C3 1.355(3)
N2 C42 1.460(3)
C3 C4 1.375(3)
C3 C13 1.486(3)
C4 C5 1.402(3)
C4 H4 0.9300
C5 C15 1.490(3)
C13 H31 0.9600
C13 H32 0.9600
C13 H33 0.9600
C15 H51 0.9600
C15 H52 0.9600
C15 H53 0.9600
N3 C41 1.461(3)
N3 C43 1.461(3)
N3 C42 1.467(3)
N21 C25 1.343(3)
N21 N22 1.368(3)
N22 C23 1.360(3)
N22 C41 1.452(3)
C23 C24 1.378(3)
C23 C32 1.490(3)
C24 C25 1.394(4)
C24 H24 0.9300
C25 C52 1.488(4)
C32 H321 0.9600
C32 H322 0.9600
C32 H323 0.9600
C52 H521 0.9600
C52 H522 0.9600
C52 H523 0.9600
N31 C35 1.335(3)
N31 N32 1.371(3)
N32 C33 1.355(3)
N32 C43 1.461(3)
C33 C34 1.378(3)
C33 C36 1.487(3)
C34 C35 1.402(3)
C34 H34 0.9300
C35 C53 1.487(3)
C36 H361 0.9600
C36 H362 0.9600
C36 H363 0.9600
C53 H531 0.9600
C53 H532 0.9600
C53 H533 0.9600
C41 H411 0.9700
C41 H412 0.9700
C42 H41 0.9700
C42 H42 0.9700
C43 H431 0.9700
C43 H432 0.9700
